data_4347786
loop_
_publ_author_name
'Axthammer, Quirin J.'
'Klap\"otke, Thomas M'
'Krumm, Burkhard'
'Reith, Thomas'

_publ_section_title
;
 Energetic Sila-Nitrocarbamates: Silicon Analogues of Neo-Pentane
 Derivatives.
;
_journal_issue 9
_journal_name_full 'Inorganic chemistry'
_journal_page_first 4683
_journal_page_last 4692
_journal_paper_doi 10.1021/acs.inorgchem.6b00602
_journal_volume 55
_journal_year 2016
_chemical_formula_moiety 'C8 H12 N8 O16 Si'
_chemical_formula_sum 'C8 H12 N8 O16 Si'
_chemical_formula_weight 504.311
_chemical_name_common sila-PETNC
_chemical_name_systematic Tetrakis(nitrocarbamoylmethyl)silane
_space_group_IT_number 114
_space_group_name_Hall 'P -4 2n'
_space_group_name_H-M_alt 'P -4 21 c'
_symmetry_cell_setting tetragonal
_symmetry_Int_Tables_number 114
_symmetry_space_group_name_Hall 'P -4 2n'
_symmetry_space_group_name_H-M 'P -4 21 c'
_atom_sites_solution_hydrogens geom
_atom_sites_solution_primary direct
_atom_sites_solution_secondary difmap
_audit_creation_date
;
'Wed Nov 04 03:50:47 2015'
;
_audit_creation_method SHELXL-97
_cell_angle_alpha 90.00
_cell_angle_beta 90.00
_cell_angle_gamma 90.00
_cell_formula_units_Z 2
_cell_length_a 10.0675(4)
_cell_length_b 10.0675(4)
_cell_length_c 9.7196(7)
_cell_measurement_reflns_used 1538
_cell_measurement_temperature 173(2)
_cell_measurement_theta_max 26.5120
_cell_measurement_theta_min 4.5190
_cell_volume 985.13(9)
_computing_cell_refinement
;
CrysAlisPro, Agilent Technologies,
Version 1.171.37.33 (release 27-03-2014 CrysAlis171 .NET)
(compiled Mar 27 2014,17:12:48)
;
_computing_data_collection
;
CrysAlisPro, Agilent Technologies,
Version 1.171.37.33 (release 27-03-2014 CrysAlis171 .NET)
(compiled Mar 27 2014,17:12:48)
;
_computing_data_reduction
;
CrysAlisPro, Agilent Technologies,
Version 1.171.37.33 (release 27-03-2014 CrysAlis171 .NET)
(compiled Mar 27 2014,17:12:48)
;
_computing_molecular_graphics
;
'ORTEP (M. N. Burnett, C. K. Johnson, ORTEP-III: Oak Ridge Thermal Ellipsoid
# Plot Program for Crystal Structure Illustrations, Oak Ridge National
# Laboratory Report ORNL-6895, 1996). Windows version (L. J. Farrugia, Univ.
# Glasgow) used --- SCHAKAL (E. Keller, University of  Freiburg (Breisgau),
# Germany, 1995)'
;
_computing_publication_material
;PLATON (A. L. Spek, Acta Crystallogr, Sect. A, 1990, 46, C34, 1995 version).
# --- T.B.Cohen, Pure Appl. Chem. 1996,68,2339-2359 (atomic masses).
;
_computing_structure_refinement 'SHELXL-97 (Sheldrick, 1997)'
_computing_structure_solution SIR-97
_diffrn_ambient_temperature 173(2)
_diffrn_detector_area_resol_mean 15.9809
_diffrn_measured_fraction_theta_full 0.983
_diffrn_measured_fraction_theta_max 0.983
_diffrn_measurement_details
;
#__ type_ start__ end____ width___ exp.time_
  1 omega  -47.00   46.10   0.7000   35.0000
omega____ theta____ kappa____ phi______ frames
    -      -23.4519   57.0000  -60.0000 133

#__ type_ start__ end____ width___ exp.time_
  2 omega  -94.00    0.50   0.7000   35.0000
omega____ theta____ kappa____ phi______ frames
    -      -23.4519  -57.0000  150.0000 135

#__ type_ start__ end____ width___ exp.time_
  3 omega  -25.00   20.50   0.7000   35.0000
omega____ theta____ kappa____ phi______ frames
    -      -23.4519  -99.0000   90.0000 65

#__ type_ start__ end____ width___ exp.time_
  4 omega  -14.00   13.30   0.7000   35.0000
omega____ theta____ kappa____ phi______ frames
    -      -23.4519  -99.0000  -60.0000 39

#__ type_ start__ end____ width___ exp.time_
  5 omega -101.00  -73.00   0.7000   35.0000
omega____ theta____ kappa____ phi______ frames
    -      -23.4519 -179.0000  -60.0000 40

#__ type_ start__ end____ width___ exp.time_
  6 omega   18.00   45.30   0.7000   35.0000
omega____ theta____ kappa____ phi______ frames
    -      -23.4519    0.0000  -90.0000 39

#__ type_ start__ end____ width___ exp.time_
  7 omega  -30.00   98.10   0.7000   35.0000
omega____ theta____ kappa____ phi______ frames
    -       24.5457   19.0000  120.0000 183

;
_diffrn_measurement_device 'CCD camera on \k-goniostat'
_diffrn_measurement_device_type KappaCCD
_diffrn_measurement_method omega-scan
_diffrn_orient_matrix_UB_11 0.0535020000
_diffrn_orient_matrix_UB_12 0.0347177000
_diffrn_orient_matrix_UB_13 0.0309097000
_diffrn_orient_matrix_UB_21 0.0377174000
_diffrn_orient_matrix_UB_22 -0.0595246000
_diffrn_orient_matrix_UB_23 0.0016532000
_diffrn_orient_matrix_UB_31 0.0260275000
_diffrn_orient_matrix_UB_32 0.0147889000
_diffrn_orient_matrix_UB_33 -0.0660692000
_diffrn_radiation_collimation 0.5
_diffrn_radiation_monochromator graphite
_diffrn_radiation_source 'fine-focus sealed tube'
_diffrn_radiation_type 'Mo K\a'
_diffrn_radiation_wavelength 0.71073
_diffrn_reflns_av_R_equivalents 0.0487
_diffrn_reflns_av_sigmaI/netI 0.0308
_diffrn_reflns_limit_h_max 11
_diffrn_reflns_limit_h_min -13
_diffrn_reflns_limit_k_max 13
_diffrn_reflns_limit_k_min -10
_diffrn_reflns_limit_l_max 12
_diffrn_reflns_limit_l_min -11
_diffrn_reflns_number 7794
_diffrn_reflns_theta_full 27.47
_diffrn_reflns_theta_max 27.47
_diffrn_reflns_theta_min 4.19
_diffrn_source_current 40
_diffrn_source_type 'Spellman generator'
_diffrn_source_voltage 50
_exptl_absorpt_coefficient_mu 0.221
_exptl_absorpt_correction_T_max 1.00000
_exptl_absorpt_correction_T_min 0.84532
_exptl_absorpt_correction_type multi-scan
_exptl_absorpt_process_details
;
CrysAlisPro, Agilent Technologies,
Version 1.171.37.33 (release 27-03-2014 CrysAlis171 .NET)
(compiled Mar 27 2014,17:12:48)
Empirical absorption correction using spherical harmonics,
 implemented in SCALE3 ABSPACK scaling algorithm.
;
_exptl_crystal_colour colorless
_exptl_crystal_density_diffrn 1.7002
_exptl_crystal_density_method 'not measured'
_exptl_crystal_description needle
_exptl_crystal_F_000 516
_exptl_crystal_size_max 0.4
_exptl_crystal_size_mid 0.04
_exptl_crystal_size_min 0.04
_refine_diff_density_max 0.317
_refine_diff_density_min -0.180
_refine_diff_density_rms 0.049
_refine_ls_abs_structure_details 'Flack H D (1983), Acta Cryst. A39, 876-881'
_refine_ls_extinction_method none
_refine_ls_goodness_of_fit_ref 1.051
_refine_ls_hydrogen_treatment mixed
_refine_ls_matrix_type full
_refine_ls_number_parameters 87
_refine_ls_number_reflns 1119
_refine_ls_number_restraints 0
_refine_ls_restrained_S_all 1.051
_refine_ls_R_factor_all 0.0514
_refine_ls_R_factor_gt 0.0409
_refine_ls_shift/su_max 0.000
_refine_ls_shift/su_mean 0.000
_refine_ls_structure_factor_coef Fsqd
_refine_ls_weighting_details 'calc w=1/[\s^2^(Fo^2^)+(0.0506P)^2^+0.2119P] where P=(Fo^2^+2Fc^2^)/3'
_refine_ls_weighting_scheme calc
_refine_ls_wR_factor_gt 0.0938
_refine_ls_wR_factor_ref 0.0997
_reflns_number_gt 957
_reflns_number_total 1119
_reflns_threshold_expression >2\s(I)
_cod_data_source_file ic6b00602_si_002.cif
_cod_data_source_block 4b
_cod_database_code 4347786

loop_
_symmetry_equiv_pos_as_xyz
'x, y, z'
'-x, -y, z'
'x+1/2, -y+1/2, -z+1/2'
'-x+1/2, y+1/2, -z+1/2'
'y+1/2, x+1/2, z+1/2'
'-y+1/2, -x+1/2, z+1/2'
'-y, x, -z'
'y, -x, -z'

loop_
_atom_site_label
_atom_site_type_symbol
_atom_site_fract_x
_atom_site_fract_y
_atom_site_fract_z
_atom_site_U_iso_or_equiv
_atom_site_adp_type
_atom_site_occupancy
_atom_site_symmetry_multiplicity
_atom_site_calc_flag
_atom_site_refinement_flags
Si1 Si 0.0000 1.0000 0.0000 0.0254(3) Uani 1 4 d S
O1 O -0.07175(17) 0.74496(16) -0.02627(18) 0.0330(4) Uani 1 1 d .
O2 O -0.1290(2) 0.62097(19) -0.21127(18) 0.0386(5) Uani 1 1 d .
O4 O -0.2211(3) 0.38607(19) -0.1244(2) 0.0557(6) Uani 1 1 d .
N2 N -0.2214(2) 0.4337(2) -0.0114(3) 0.0449(6) Uani 1 1 d .
N1 N -0.1537(2) 0.5491(2) 0.0130(3) 0.0336(5) Uani 1 1 d .
C1 C -0.0360(3) 0.8562(2) -0.1156(3) 0.0316(6) Uani 1 1 d .
O3 O -0.2725(4) 0.3850(3) 0.0886(3) 0.0997(13) Uani 1 1 d .
C2 C -0.1197(2) 0.6377(2) -0.0904(2) 0.0292(5) Uani 1 1 d .
H1A H 0.034(3) 0.830(3) -0.170(4) 0.042(8) Uiso 1 1 d .
H1B H -0.108(3) 0.866(3) -0.183(3) 0.031(7) Uiso 1 1 d .
H1 H -0.157(3) 0.578(3) 0.094(3) 0.033(7) Uiso 1 1 d .

loop_
_atom_site_aniso_label
_atom_site_aniso_U_11
_atom_site_aniso_U_22
_atom_site_aniso_U_33
_atom_site_aniso_U_23
_atom_site_aniso_U_13
_atom_site_aniso_U_12
Si1 0.0241(4) 0.0241(4) 0.0279(6) 0.000 0.000 0.000
O1 0.0440(10) 0.0270(8) 0.0279(8) -0.0003(7) -0.0002(7) -0.0094(7)
O2 0.0487(11) 0.0390(10) 0.0282(9) -0.0026(8) 0.0027(8) -0.0082(8)
O4 0.0872(17) 0.0403(12) 0.0396(11) -0.0126(9) 0.0032(11) -0.0159(11)
N2 0.0628(15) 0.0338(11) 0.0382(14) -0.0050(11) 0.0019(13) -0.0155(10)
N1 0.0438(12) 0.0289(10) 0.0280(12) -0.0040(9) -0.0027(10) -0.0065(8)
C1 0.0371(14) 0.0280(12) 0.0297(13) 0.0009(10) 0.0017(11) -0.0050(9)
O3 0.184(3) 0.0700(18) 0.0455(15) -0.0140(13) 0.0345(18) -0.078(2)
C2 0.0273(12) 0.0307(12) 0.0296(12) -0.0014(10) -0.0024(10) -0.0010(9)

loop_
_atom_type_symbol
_atom_type_description
_atom_type_scat_dispersion_real
_atom_type_scat_dispersion_imag
_atom_type_scat_source
C C 0.0033 0.0016 'International Tables Vol C Tables 4.2.6.8 and 6.1.1.4'
H H 0.0000 0.0000 'International Tables Vol C Tables 4.2.6.8 and 6.1.1.4'
N N 0.0061 0.0033 'International Tables Vol C Tables 4.2.6.8 and 6.1.1.4'
O O 0.0106 0.0060 'International Tables Vol C Tables 4.2.6.8 and 6.1.1.4'
Si Si 0.0817 0.0704 'International Tables Vol C Tables 4.2.6.8 and 6.1.1.4'

loop_
_geom_angle_atom_site_label_1
_geom_angle_atom_site_label_2
_geom_angle_atom_site_label_3
_geom_angle
_geom_angle_site_symmetry_1
_geom_angle_site_symmetry_3
C1 Si1 C1 111.20(8) 7_665 .
C1 Si1 C1 106.06(16) 7_665 8_465
C1 Si1 C1 111.20(8) . 8_465
C1 Si1 C1 111.20(8) 7_665 2_575
C1 Si1 C1 106.06(16) . 2_575
C1 Si1 C1 111.20(8) 8_465 2_575
C2 O1 C1 115.50(19) . .
O4 N2 O3 125.3(2) . .
O4 N2 N1 119.8(2) . .
O3 N2 N1 114.8(2) . .
N2 N1 C2 123.0(2) . .
N2 N1 H1 116(2) . .
C2 N1 H1 118(2) . .
O1 C1 Si1 106.51(17) . .
O1 C1 H1A 108(2) . .
Si1 C1 H1A 115(2) . .
O1 C1 H1B 107.0(16) . .
Si1 C1 H1B 117.6(17) . .
H1A C1 H1B 102(2) . .
O2 C2 O1 127.1(2) . .
O2 C2 N1 127.2(2) . .
O1 C2 N1 105.70(19) . .

loop_
_geom_bond_atom_site_label_1
_geom_bond_atom_site_label_2
_geom_bond_distance
_geom_bond_site_symmetry_2
Si1 C1 1.868(3) 7_665
Si1 C1 1.868(3) .
Si1 C1 1.868(3) 8_465
Si1 C1 1.868(3) 2_575
O1 C2 1.337(3) .
O1 C1 1.462(3) .
O2 C2 1.190(3) .
O4 N2 1.199(3) .
N2 O3 1.203(3) .
N2 N1 1.367(3) .
N1 C2 1.387(3) .
N1 H1 0.84(3) .
C1 H1A 0.92(3) .
C1 H1B 0.98(3) .

loop_
_geom_torsion_atom_site_label_1
_geom_torsion_atom_site_label_2
_geom_torsion_atom_site_label_3
_geom_torsion_atom_site_label_4
_geom_torsion
_geom_torsion_site_symmetry_1
O4 N2 N1 C2 21.4(4) .
O3 N2 N1 C2 -162.0(3) .
C2 O1 C1 Si1 170.72(16) .
C1 Si1 C1 O1 62.2(2) 7_665
C1 Si1 C1 O1 -55.8(2) 8_465
C1 Si1 C1 O1 -176.8(2) 2_575
C1 O1 C2 O2 4.5(4) .
C1 O1 C2 N1 -176.65(19) .
N2 N1 C2 O2 -9.4(4) .
N2 N1 C2 O1 171.7(2) .
